data_1569304
loop_
_publ_author_name
'Murillo, Jesse'
'Goodwin, Conrad A. P.'
'Stevens, Lauren'
'Fortier, Skye'
'Gaunt, Andrew J.'
'Scott, Brian L.'

_publ_section_title
;
 Synthesis and comparison of iso-structural f-block metal complexes (Ce,
 U, Np, Pu) featuring <i>&#x3b7;</i><sup>6</sup>-arene interactions.
;
_journal_issue 27
_journal_name_full 'Chemical science'
_journal_page_first 7438
_journal_page_last 7446
_journal_paper_doi 10.1039/d3sc02194g
_journal_volume 14
_journal_year 2023
_chemical_formula_moiety 'C46 H54 I N2 O Pu, 0.67(C4 H8 O), 0.33(C4 H10 O)'
_chemical_formula_sum 'C50 H62.67 I N2 O2 Pu'
_chemical_formula_weight 1092.58
_chemical_properties_physical Air-sensitive,Moisture-sensitive
_space_group_crystal_system monoclinic
_space_group_IT_number 14
_space_group_name_Hall '-P 2ybc'
_space_group_name_H-M_alt 'P 1 21/c 1'
_atom_sites_solution_hydrogens geom
_atom_sites_solution_primary dual
_audit_creation_date 2022-08-08
_audit_creation_method
;
Olex2 1.2
(compiled 2018.05.29 svn.r3508 for OlexSys, GUI svn.r5506)
;
_audit_update_record
;
2023-01-27 deposited with the CCDC.	2023-06-12 downloaded from the CCDC.
;
_cell_angle_alpha 90
_cell_angle_beta 108.057(3)
_cell_angle_gamma 90
_cell_formula_units_Z 4
_cell_length_a 13.8050(10)
_cell_length_b 15.6334(12)
_cell_length_c 21.9877(18)
_cell_measurement_reflns_used 9642
_cell_measurement_temperature 100(2)
_cell_measurement_theta_max 28.29
_cell_measurement_theta_min 2.46
_cell_volume 4511.6(6)
_computing_cell_refinement 'SAINT V8.38A (Bruker, 2018)'
_computing_data_reduction 'SAINT V8.38A (Bruker, 2018)'
_computing_molecular_graphics 'Olex2 (Dolomanov et al., 2009)'
_computing_publication_material 'Olex2 (Dolomanov et al., 2009)'
_computing_structure_refinement 'ShelXL (Sheldrick, 2015)'
_computing_structure_solution 'XT (Sheldrick, 2015)'
_diffrn_ambient_temperature 100.0
_diffrn_measured_fraction_theta_full 1.000
_diffrn_measured_fraction_theta_max 0.996
_diffrn_measurement_device_type 'Bruker APEX-II CCD'
_diffrn_measurement_method '\f and \w scans'
_diffrn_radiation_type MoK\a
_diffrn_radiation_wavelength 0.71073
_diffrn_reflns_av_R_equivalents 0.0716
_diffrn_reflns_av_unetI/netI 0.0426
_diffrn_reflns_Laue_measured_fraction_full 1.000
_diffrn_reflns_Laue_measured_fraction_max 0.996
_diffrn_reflns_limit_h_max 18
_diffrn_reflns_limit_h_min -18
_diffrn_reflns_limit_k_max 20
_diffrn_reflns_limit_k_min -20
_diffrn_reflns_limit_l_max 29
_diffrn_reflns_limit_l_min -27
_diffrn_reflns_number 78010
_diffrn_reflns_point_group_measured_fraction_full 1.000
_diffrn_reflns_point_group_measured_fraction_max 0.996
_diffrn_reflns_theta_full 25.242
_diffrn_reflns_theta_max 28.332
_diffrn_reflns_theta_min 2.026
_diffrn_standards_number 0
_exptl_absorpt_coefficient_mu 2.185
_exptl_absorpt_correction_T_max 0.7457
_exptl_absorpt_correction_T_min 0.4061
_exptl_absorpt_correction_type multi-scan
_exptl_absorpt_process_details
'SADABS-2016/2 (Bruker,2016/2) was used for absorption correction. wR2(int) was 0.1693 before and 0.0879 after correction. The Ratio of minimum to maximum transmission is 0.5446. The \l/2 correction factor is Not present.'
_exptl_crystal_colour 'clear dark orange'
_exptl_crystal_colour_lustre clear
_exptl_crystal_colour_modifier dark
_exptl_crystal_colour_primary orange
_exptl_crystal_density_diffrn 1.609
_exptl_crystal_description needle
_exptl_crystal_F_000 2159
_exptl_crystal_recrystallization_method 'Re-crystallisation from solvent'
_exptl_crystal_size_max 0.7
_exptl_crystal_size_mid 0.3
_exptl_crystal_size_min 0.2
_refine_diff_density_max 2.837
_refine_diff_density_min -2.460
_refine_diff_density_rms 0.182
_refine_ls_extinction_coef 0.00040(8)
_refine_ls_extinction_expression Fc^*^=kFc[1+0.001xFc^2^\l^3^/sin(2\q)]^-1/4^
_refine_ls_extinction_method 'SHELXL-2018/3 (Sheldrick 2018)'
_refine_ls_goodness_of_fit_ref 1.046
_refine_ls_hydrogen_treatment constr
_refine_ls_matrix_type full
_refine_ls_number_parameters 561
_refine_ls_number_reflns 11214
_refine_ls_number_restraints 48
_refine_ls_restrained_S_all 1.054
_refine_ls_R_factor_all 0.0470
_refine_ls_R_factor_gt 0.0377
_refine_ls_shift/su_max 0.002
_refine_ls_shift/su_mean 0.000
_refine_ls_structure_factor_coef Fsqd
_refine_ls_weighting_details 'w=1/[\s^2^(Fo^2^)+(0.0526P)^2^+10.8321P] where P=(Fo^2^+2Fc^2^)/3'
_refine_ls_weighting_scheme calc
_refine_ls_wR_factor_gt 0.0944
_refine_ls_wR_factor_ref 0.0985
_reflns_Friedel_coverage 0.000
_reflns_number_gt 9488
_reflns_number_total 11214
_reflns_threshold_expression 'I > 2\s(I)'
_cod_data_source_file d3sc02194g2.cif
_cod_data_source_block 3_Pu
_cod_depositor_comments 'Adding full bibliography for 1569298--1569306.cif.'
_cod_database_code 1569304
_shelx_shelxl_version_number 2018/3
_shelx_space_group_comment
;
The symmetry employed for this shelxl refinement is uniquely defined
by the following loop, which should always be used as a source of
symmetry information in preference to the above space-group names.
They are only intended as comments.
;
_shelx_estimated_absorpt_t_max 0.669
_shelx_estimated_absorpt_t_min 0.310
_olex2_refinement_description
;
1. Fixed Uiso
 At 1.2 times of:
  All C(H) groups, All C(H,H) groups
 At 1.5 times of:
  All C(H,H,H) groups
2. Rigid bond restraints
 C16, C18
 with sigma for 1-2 distances of 0.01 and sigma for 1-3 distances of 0.01
 C15
 with sigma for 1-2 distances of 0.01 and sigma for 1-3 distances of 0.01
 C15, C16, C17, C18, C14, C13
 with sigma for 1-2 distances of 0.01 and sigma for 1-3 distances of 0.01
3. Uiso/Uaniso restraints and constraints
C14 \\sim C13 \\sim C15 \\sim C16 \\sim C17 \\sim C18: within 1.7A with sigma
of 0.04 and sigma for terminal atoms of 0.08
C18 \\sim C13: within 0.7A with sigma of 0.04 and sigma for terminal atoms of
0.08
C13 \\sim C18: within 1.7A with sigma of 0.004 and sigma for terminal atoms of
0.008
C16 \\sim C15: within 1.7A with sigma of 0.004 and sigma for terminal atoms of
0.008
C17 \\sim C16: within 1.7A with sigma of 0.004 and sigma for terminal atoms of
0.008
C14 \\sim C15: within 1.7A with sigma of 0.004 and sigma for terminal atoms of
0.008
4. Others
 Fixed Sof: O2(0.66666) C49(0.66666) H49A(0.66666) H49B(0.66666) C47(0.66666)
 H47A(0.66666) H47B(0.66666) C48(0.66666) H48A(0.66666) H48B(0.66666)
 C50(0.66666) H50A(0.66666) H50B(0.66666) C54(0.33333) H54A(0.33333)
 H54B(0.33333) H54C(0.33333) O3(0.33333) C53(0.33333) H53A(0.33333)
 H53B(0.33333) C51(0.33333) H51A(0.33333) H51B(0.33333) H51C(0.33333)
 C52(0.33333) H52A(0.33333) H52B(0.33333)
5.a Ternary CH refined with riding coordinates:
 C40(H40), C37(H37), C28(H28), C25(H25)
5.b Secondary CH2 refined with riding coordinates:
 C46(H46A,H46B), C43(H43A,H43B), C45(H45A,H45B), C44(H44A,H44B), C49(H49A,
 H49B), C47(H47A,H47B), C48(H48A,H48B), C50(H50A,H50B), C53(H53A,H53B),
 C52(H52A,H52B)
5.c Aromatic/amide H refined with riding coordinates:
 C6(H6), C12(H12), C9(H9), C3(H3), C5(H5), C33(H33), C11(H11), C10(H10),
 C35(H35), C2(H2), C34(H34), C22(H22), C23(H23), C21(H21), C15(H15), C18(H18),
 C16(H16), C17(H17)
5.d Idealised Me refined as rotating group:
 C41(H41A,H41B,H41C), C42(H42A,H42B,H42C), C38(H38A,H38B,H38C), C39(H39A,H39B,
 H39C), C26(H26A,H26B,H26C), C30(H30A,H30B,H30C), C29(H29A,H29B,H29C), C27(H27A,
 H27B,H27C), C54(H54A,H54B,H54C), C51(H51A,H51B,H51C)
;
_olex2_submission_special_instructions 'No special instructions were received'

loop_
_space_group_symop_operation_xyz
'x, y, z'
'-x, y+1/2, -z+1/2'
'-x, -y, -z'
'x, -y-1/2, z-1/2'

loop_
_atom_site_label
_atom_site_type_symbol
_atom_site_fract_x
_atom_site_fract_y
_atom_site_fract_z
_atom_site_U_iso_or_equiv
_atom_site_adp_type
_atom_site_occupancy
_atom_site_site_symmetry_order
_atom_site_calc_flag
_atom_site_refinement_flags_posn
_atom_site_refinement_flags_adp
_atom_site_refinement_flags_occupancy
_atom_site_disorder_assembly
_atom_site_disorder_group
Pu1 Pu 0.35601(2) 0.29734(2) 0.60724(2) 0.01399(6) Uani 1 1 d . . . . .
I1 I 0.32257(2) 0.33256(2) 0.73465(2) 0.02605(8) Uani 1 1 d . . . . .
O1 O 0.4192(2) 0.15411(18) 0.64483(14) 0.0210(6) Uani 1 1 d . . . . .
N2 N 0.1969(3) 0.2330(2) 0.54339(17) 0.0178(7) Uani 1 1 d . . . . .
C1 C 0.3934(3) 0.4741(2) 0.5800(2) 0.0182(8) Uani 1 1 d . . . . .
C6 C 0.3190(3) 0.4841(2) 0.6101(2) 0.0203(8) Uani 1 1 d . . . . .
H6 H 0.334574 0.514358 0.649413 0.024 Uiso 1 1 calc R . . . .
N1 N 0.5336(3) 0.3452(2) 0.62714(17) 0.0171(7) Uani 1 1 d . . . . .
C12 C 0.5341(3) 0.5819(3) 0.6188(2) 0.0211(8) Uani 1 1 d . . . . .
H12 H 0.485245 0.626679 0.607887 0.025 Uiso 1 1 calc R . . . .
C9 C 0.6752(3) 0.4499(3) 0.6491(2) 0.0216(8) Uani 1 1 d . . . . .
H9 H 0.725078 0.405916 0.658109 0.026 Uiso 1 1 calc R . . . .
C31 C 0.6122(3) 0.2812(2) 0.6445(2) 0.0168(8) Uani 1 1 d . . . . .
C7 C 0.5010(3) 0.4973(2) 0.6102(2) 0.0181(8) Uani 1 1 d . . . . .
C32 C 0.6520(3) 0.2526(3) 0.7086(2) 0.0214(8) Uani 1 1 d . . . . .
C3 C 0.2701(4) 0.3994(3) 0.4929(2) 0.0259(10) Uani 1 1 d . . . . .
H3 H 0.253383 0.371363 0.452570 0.031 Uiso 1 1 calc R . . . .
C8 C 0.5713(3) 0.4282(3) 0.62895(18) 0.0172(8) Uani 1 1 d . . . . .
C46 C 0.3954(3) 0.1053(3) 0.6957(2) 0.0230(9) Uani 1 1 d . . . . .
H46A H 0.325952 0.080688 0.680003 0.028 Uiso 1 1 calc R . . . .
H46B H 0.400179 0.142140 0.733139 0.028 Uiso 1 1 calc R . . . .
C5 C 0.2214(3) 0.4500(3) 0.5826(2) 0.0268(10) Uani 1 1 d . . . . .
H5 H 0.171507 0.456881 0.603809 0.032 Uiso 1 1 calc R . . . .
C40 C 0.6249(4) 0.2962(3) 0.7626(2) 0.0235(9) Uani 1 1 d . . . . .
H40 H 0.561780 0.330763 0.743561 0.028 Uiso 1 1 calc R . . . .
C43 C 0.4756(4) 0.0963(3) 0.6144(2) 0.0267(10) Uani 1 1 d . . . . .
H43A H 0.544893 0.118703 0.619900 0.032 Uiso 1 1 calc R . . . .
H43B H 0.439308 0.090487 0.568051 0.032 Uiso 1 1 calc R . . . .
C33 C 0.7229(4) 0.1858(3) 0.7224(2) 0.0260(9) Uani 1 1 d . . . . .
H33 H 0.747941 0.164629 0.764921 0.031 Uiso 1 1 calc R . . . .
C4 C 0.1963(4) 0.4059(3) 0.5246(2) 0.0280(10) Uani 1 1 d . . . . .
C36 C 0.6520(3) 0.2479(3) 0.5974(2) 0.0190(8) Uani 1 1 d . . . . .
C11 C 0.6364(4) 0.6023(3) 0.6427(2) 0.0233(9) Uani 1 1 d . . . . .
H11 H 0.658247 0.660121 0.649737 0.028 Uiso 1 1 calc R . . . .
C10 C 0.7061(4) 0.5355(3) 0.6561(2) 0.0249(9) Uani 1 1 d . . . . .
H10 H 0.776802 0.548252 0.670439 0.030 Uiso 1 1 calc R . . . .
C45 C 0.4748(4) 0.0356(3) 0.7128(2) 0.0319(11) Uani 1 1 d . . . . .
H45A H 0.452401 -0.013284 0.733804 0.038 Uiso 1 1 calc R . . . .
H45B H 0.540800 0.057228 0.741057 0.038 Uiso 1 1 calc R . . . .
C35 C 0.7241(3) 0.1818(3) 0.6140(2) 0.0234(9) Uani 1 1 d . . . . .
H35 H 0.750562 0.158747 0.582439 0.028 Uiso 1 1 calc R . . . .
C37 C 0.6181(4) 0.2813(3) 0.5289(2) 0.0223(9) Uani 1 1 d . . . . .
H37 H 0.574186 0.332565 0.527486 0.027 Uiso 1 1 calc R . . . .
C41 C 0.6046(4) 0.2342(3) 0.8110(2) 0.0347(11) Uani 1 1 d . . . . .
H41A H 0.550355 0.194365 0.788805 0.052 Uiso 1 1 calc GR . . . .
H41B H 0.583586 0.266407 0.843023 0.052 Uiso 1 1 calc GR . . . .
H41C H 0.666886 0.202055 0.832190 0.052 Uiso 1 1 calc GR . . . .
C2 C 0.3670(4) 0.4332(3) 0.5194(2) 0.0224(9) Uani 1 1 d . . . . .
H2 H 0.415659 0.428943 0.497088 0.027 Uiso 1 1 calc R . . . .
C44 C 0.4812(5) 0.0113(3) 0.6475(3) 0.0366(12) Uani 1 1 d . . . . .
H44A H 0.546077 -0.018329 0.651017 0.044 Uiso 1 1 calc R . . . .
H44B H 0.423640 -0.026056 0.624398 0.044 Uiso 1 1 calc R . . . .
C34 C 0.7572(4) 0.1499(3) 0.6751(2) 0.0275(10) Uani 1 1 d . . . . .
H34 H 0.803618 0.103325 0.685017 0.033 Uiso 1 1 calc R . . . .
C19 C 0.1915(3) 0.1406(3) 0.5458(2) 0.0234(9) Uani 1 1 d . . . . .
C24 C 0.1459(4) 0.1001(3) 0.5868(2) 0.0337(11) Uani 1 1 d . . . . .
C42 C 0.7102(4) 0.3574(3) 0.7986(2) 0.0342(11) Uani 1 1 d . . . . .
H42A H 0.773669 0.325180 0.816173 0.051 Uiso 1 1 calc GR . . . .
H42B H 0.691773 0.384889 0.833480 0.051 Uiso 1 1 calc GR . . . .
H42C H 0.719747 0.401160 0.769034 0.051 Uiso 1 1 calc GR . . . .
C28 C 0.2744(4) 0.1347(3) 0.4555(3) 0.0360(12) Uani 1 1 d . . . . .
H28 H 0.315548 0.185052 0.477034 0.043 Uiso 1 1 calc R . . . .
C20 C 0.2306(4) 0.0926(3) 0.5043(3) 0.0310(11) Uani 1 1 d . . . . .
C25 C 0.0958(4) 0.1488(5) 0.6290(3) 0.0453(15) Uani 1 1 d . . . . .
H25 H 0.104402 0.211477 0.623358 0.054 Uiso 1 1 calc R . . . .
C38 C 0.5541(5) 0.2154(4) 0.4835(3) 0.0476(16) Uani 1 1 d . . . . .
H38A H 0.594543 0.163475 0.484894 0.071 Uiso 1 1 calc GR . . . .
H38B H 0.532358 0.238434 0.439945 0.071 Uiso 1 1 calc GR . . . .
H38C H 0.494059 0.201561 0.496424 0.071 Uiso 1 1 calc GR . . . .
C22 C 0.1819(5) -0.0369(3) 0.5460(3) 0.0558(19) Uani 1 1 d . . . . .
H22 H 0.178733 -0.097592 0.546298 0.067 Uiso 1 1 calc R . . . .
C23 C 0.1421(5) 0.0098(4) 0.5856(3) 0.0507(18) Uani 1 1 d . . . . .
H23 H 0.111229 -0.019349 0.612743 0.061 Uiso 1 1 calc R . . . .
C21 C 0.2259(5) 0.0033(3) 0.5065(3) 0.0488(16) Uani 1 1 d . . . . .
H21 H 0.254019 -0.029782 0.479851 0.059 Uiso 1 1 calc R . . . .
C39 C 0.7080(5) 0.3097(4) 0.5073(3) 0.0474(15) Uani 1 1 d . . . . .
H39A H 0.748109 0.352305 0.537321 0.071 Uiso 1 1 calc GR . . . .
H39B H 0.682653 0.334795 0.464452 0.071 Uiso 1 1 calc GR . . . .
H39C H 0.750928 0.260099 0.506301 0.071 Uiso 1 1 calc GR . . . .
C26 C 0.1407(5) 0.1268(5) 0.7002(3) 0.0497(16) Uani 1 1 d . . . . .
H26A H 0.132700 0.065437 0.706329 0.075 Uiso 1 1 calc GR . . . .
H26B H 0.104941 0.159319 0.724741 0.075 Uiso 1 1 calc GR . . . .
H26C H 0.213281 0.141608 0.714898 0.075 Uiso 1 1 calc GR . . . .
C30 C 0.1889(5) 0.1688(5) 0.3976(3) 0.0513(16) Uani 1 1 d . . . . .
H30A H 0.144778 0.121299 0.376633 0.077 Uiso 1 1 calc GR . . . .
H30B H 0.218852 0.195447 0.367324 0.077 Uiso 1 1 calc GR . . . .
H30C H 0.148615 0.211223 0.412082 0.077 Uiso 1 1 calc GR . . . .
C29 C 0.3431(5) 0.0791(5) 0.4304(4) 0.061(2) Uani 1 1 d . . . . .
H29A H 0.391531 0.048938 0.466118 0.091 Uiso 1 1 calc GR . . . .
H29B H 0.380433 0.114924 0.408710 0.091 Uiso 1 1 calc GR . . . .
H29C H 0.301770 0.037279 0.400092 0.091 Uiso 1 1 calc GR . . . .
O2 O 0.0355(6) 0.4467(5) 0.6550(4) 0.066(2) Uani 0.6667 1 d . . P A 2
C27 C -0.0192(5) 0.1282(8) 0.6097(4) 0.090(3) Uani 1 1 d . . . . .
H27A H -0.050738 0.140545 0.564079 0.135 Uiso 1 1 calc GR . . . .
H27B H -0.051296 0.163494 0.634900 0.135 Uiso 1 1 calc GR . . . .
H27C H -0.028618 0.067610 0.617717 0.135 Uiso 1 1 calc GR . . . .
C49 C -0.0278(10) 0.4120(9) 0.7395(7) 0.066(3) Uani 0.6667 1 d . . P A 2
H49A H -0.001356 0.397020 0.785409 0.079 Uiso 0.6667 1 calc R . P A 2
H49B H -0.094864 0.440261 0.730870 0.079 Uiso 0.6667 1 calc R . P A 2
C47 C -0.0315(11) 0.3758(9) 0.6377(7) 0.084(4) Uani 0.6667 1 d . . P A 2
H47A H -0.006148 0.334402 0.612126 0.101 Uiso 0.6667 1 calc R . P A 2
H47B H -0.100301 0.395004 0.611960 0.101 Uiso 0.6667 1 calc R . P A 2
C48 C -0.0352(14) 0.3352(9) 0.6986(8) 0.087(4) Uani 0.6667 1 d . . P A 2
H48A H -0.099972 0.304018 0.692607 0.105 Uiso 0.6667 1 calc R . P A 2
H48B H 0.022782 0.295739 0.716405 0.105 Uiso 0.6667 1 calc R . P A 2
C50 C 0.0471(9) 0.4689(10) 0.7196(8) 0.079(5) Uani 0.6667 1 d . . P A 2
H50A H 0.030898 0.530079 0.722971 0.095 Uiso 0.6667 1 calc R . P A 2
H50B H 0.117795 0.458133 0.747093 0.095 Uiso 0.6667 1 calc R . P A 2
C54 C 0.0003(18) 0.6284(17) 0.6814(10) 0.065(6) Uani 0.3333 1 d . . P B 1
H54A H 0.026678 0.659434 0.651104 0.097 Uiso 0.3333 1 calc GR . P B 1
H54B H 0.031641 0.651140 0.724553 0.097 Uiso 0.3333 1 calc GR . P B 1
H54C H -0.073752 0.635525 0.669169 0.097 Uiso 0.3333 1 calc GR . P B 1
O3 O -0.0148(13) 0.4837(11) 0.7187(8) 0.064(4) Uani 0.3333 1 d . . P B 1
C53 C 0.027(2) 0.5314(16) 0.6802(12) 0.067(6) Uani 0.3333 1 d . . P B 1
H53A H 0.000288 0.510024 0.635738 0.080 Uiso 0.3333 1 calc R . P B 1
H53B H 0.101459 0.524259 0.694815 0.080 Uiso 0.3333 1 calc R . P B 1
C51 C -0.0475(18) 0.3448(19) 0.7566(11) 0.067(6) Uani 0.3333 1 d . . P B 1
H51A H -0.121411 0.345834 0.735845 0.100 Uiso 0.3333 1 calc GR . P B 1
H51B H -0.031307 0.372157 0.798704 0.100 Uiso 0.3333 1 calc GR . P B 1
H51C H -0.023634 0.285452 0.761779 0.100 Uiso 0.3333 1 calc GR . P B 1
C52 C 0.006(3) 0.394(2) 0.7148(19) 0.098(12) Uani 0.3333 1 d . . P B 1
H52A H 0.080206 0.383439 0.730447 0.118 Uiso 0.3333 1 calc R . P B 1
H52B H -0.020486 0.374302 0.669840 0.118 Uiso 0.3333 1 calc R . P B 1
C13 C 0.0998(4) 0.3590(3) 0.4978(3) 0.0432(14) Uani 1 1 d . U . . .
C15 C 0.0148(4) 0.2234(3) 0.4758(3) 0.0340(10) Uani 1 1 d . U . . .
H15 H 0.015500 0.162745 0.478128 0.041 Uiso 1 1 calc R . . . .
C14 C 0.1046(3) 0.2697(3) 0.5069(2) 0.0248(9) Uani 1 1 d . U . . .
C18 C 0.0112(5) 0.3987(4) 0.4623(4) 0.0623(17) Uani 1 1 d . U . . .
H18 H 0.010282 0.459052 0.456810 0.075 Uiso 1 1 calc R . . . .
C16 C -0.0741(4) 0.2649(4) 0.4420(3) 0.0535(14) Uani 1 1 d . U . . .
H16 H -0.134273 0.232469 0.423754 0.064 Uiso 1 1 calc R . . . .
C17 C -0.0770(5) 0.3516(4) 0.4344(4) 0.0714(19) Uani 1 1 d . U . . .
H17 H -0.138161 0.379332 0.410427 0.086 Uiso 1 1 calc R . . . .

loop_
_atom_site_aniso_label
_atom_site_aniso_U_11
_atom_site_aniso_U_22
_atom_site_aniso_U_33
_atom_site_aniso_U_23
_atom_site_aniso_U_13
_atom_site_aniso_U_12
Pu1 0.01834(9) 0.00844(8) 0.01447(9) 0.00080(5) 0.00403(6) 0.00072(5)
I1 0.03274(16) 0.02544(15) 0.02183(15) -0.00322(11) 0.01119(12) 0.00264(12)
O1 0.0286(16) 0.0136(13) 0.0218(15) 0.0041(12) 0.0092(13) 0.0027(12)
N2 0.0194(16) 0.0114(15) 0.0206(17) 0.0011(13) 0.0032(14) -0.0001(13)
C1 0.028(2) 0.0056(16) 0.020(2) 0.0031(14) 0.0061(17) 0.0021(15)
C6 0.028(2) 0.0065(16) 0.025(2) 0.0001(15) 0.0048(17) 0.0036(15)
N1 0.0208(17) 0.0117(15) 0.0184(17) -0.0013(13) 0.0056(14) -0.0001(13)
C12 0.032(2) 0.0122(18) 0.019(2) -0.0017(16) 0.0088(18) 0.0005(16)
C9 0.025(2) 0.019(2) 0.019(2) 0.0002(16) 0.0039(17) -0.0023(17)
C31 0.0188(19) 0.0106(17) 0.019(2) -0.0006(15) 0.0039(16) -0.0020(14)
C7 0.027(2) 0.0106(17) 0.0175(19) -0.0019(15) 0.0079(16) -0.0025(15)
C32 0.026(2) 0.0173(19) 0.020(2) -0.0004(16) 0.0050(17) -0.0006(16)
C3 0.037(3) 0.0115(18) 0.023(2) 0.0041(17) -0.0001(19) -0.0001(17)
C8 0.027(2) 0.0128(17) 0.0121(18) 0.0000(15) 0.0069(16) -0.0003(16)
C46 0.027(2) 0.020(2) 0.022(2) 0.0065(17) 0.0076(18) 0.0007(17)
C5 0.023(2) 0.0131(19) 0.041(3) 0.0035(18) 0.005(2) 0.0067(16)
C40 0.029(2) 0.021(2) 0.018(2) -0.0010(16) 0.0050(18) 0.0009(17)
C43 0.035(2) 0.016(2) 0.032(2) -0.0013(18) 0.014(2) 0.0052(18)
C33 0.030(2) 0.020(2) 0.024(2) 0.0025(17) 0.0034(19) 0.0026(18)
C4 0.027(2) 0.0114(19) 0.038(3) 0.0056(18) -0.001(2) 0.0030(16)
C36 0.0224(19) 0.0136(18) 0.022(2) -0.0016(16) 0.0084(17) -0.0017(15)
C11 0.037(2) 0.0152(19) 0.019(2) -0.0047(16) 0.0112(18) -0.0104(18)
C10 0.032(2) 0.021(2) 0.020(2) -0.0007(17) 0.0053(18) -0.0106(18)
C45 0.047(3) 0.016(2) 0.031(3) 0.0049(19) 0.010(2) 0.005(2)
C35 0.025(2) 0.021(2) 0.026(2) -0.0024(18) 0.0086(18) 0.0017(17)
C37 0.030(2) 0.022(2) 0.018(2) 0.0007(16) 0.0098(18) 0.0045(17)
C41 0.048(3) 0.033(3) 0.024(2) -0.001(2) 0.013(2) -0.007(2)
C2 0.033(2) 0.0126(18) 0.020(2) 0.0046(16) 0.0063(18) 0.0003(16)
C44 0.063(4) 0.014(2) 0.036(3) 0.004(2) 0.020(3) 0.006(2)
C34 0.025(2) 0.020(2) 0.035(3) 0.0002(19) 0.006(2) 0.0066(17)
C19 0.025(2) 0.0124(18) 0.028(2) 0.0040(17) -0.0001(18) -0.0023(16)
C24 0.026(2) 0.034(3) 0.032(3) 0.012(2) -0.005(2) -0.011(2)
C42 0.049(3) 0.025(2) 0.027(2) -0.004(2) 0.010(2) -0.008(2)
C28 0.037(3) 0.034(3) 0.039(3) -0.018(2) 0.013(2) -0.004(2)
C20 0.028(2) 0.016(2) 0.042(3) -0.0047(19) 0.001(2) 0.0012(17)
C25 0.028(3) 0.074(4) 0.033(3) 0.020(3) 0.008(2) -0.006(3)
C38 0.068(4) 0.040(3) 0.025(3) 0.005(2) 0.001(3) -0.022(3)
C22 0.072(4) 0.017(2) 0.053(4) 0.003(3) -0.017(3) -0.011(3)
C23 0.045(3) 0.047(3) 0.044(3) 0.025(3) -0.010(3) -0.025(3)
C21 0.060(4) 0.016(2) 0.055(4) -0.011(2) -0.005(3) -0.001(2)
C39 0.042(3) 0.066(4) 0.036(3) 0.018(3) 0.016(3) -0.006(3)
C26 0.042(3) 0.073(4) 0.031(3) 0.017(3) 0.007(2) -0.011(3)
C30 0.055(4) 0.066(4) 0.034(3) -0.003(3) 0.016(3) -0.006(3)
C29 0.052(4) 0.066(4) 0.065(4) -0.043(4) 0.021(3) -0.007(3)
O2 0.071(5) 0.049(4) 0.080(6) 0.004(4) 0.026(4) 0.000(4)
C27 0.033(3) 0.189(11) 0.047(4) 0.018(5) 0.010(3) -0.016(5)
C49 0.060(8) 0.064(8) 0.063(8) -0.003(7) 0.006(6) 0.011(6)
C47 0.090(10) 0.088(10) 0.084(9) -0.025(8) 0.043(8) -0.034(8)
C48 0.112(12) 0.053(7) 0.116(13) -0.004(8) 0.064(10) -0.005(8)
C50 0.040(6) 0.078(9) 0.114(12) -0.049(9) 0.016(7) -0.001(6)
C54 0.067(14) 0.099(19) 0.036(10) -0.009(11) 0.027(10) -0.012(13)
O3 0.056(10) 0.075(12) 0.067(10) 0.012(9) 0.027(8) 0.007(9)
C53 0.095(18) 0.066(15) 0.057(13) 0.001(11) 0.051(13) -0.002(13)
C51 0.058(13) 0.092(19) 0.049(13) 0.015(13) 0.016(10) 0.024(13)
C52 0.08(2) 0.11(3) 0.12(3) -0.05(2) 0.05(2) 0.01(2)
C13 0.022(2) 0.0158(19) 0.076(4) 0.004(2) -0.008(2) 0.0014(17)
C15 0.0257(19) 0.0179(17) 0.048(2) 0.0025(18) -0.0035(18) -0.0007(15)
C14 0.0205(18) 0.0169(17) 0.034(2) 0.0004(17) 0.0037(17) 0.0019(15)
C18 0.036(3) 0.020(2) 0.102(4) 0.008(3) -0.021(3) 0.0008(19)
C16 0.032(2) 0.025(2) 0.080(3) 0.003(2) -0.018(2) -0.0023(18)
C17 0.039(3) 0.031(2) 0.108(4) 0.005(3) -0.031(3) 0.002(2)

loop_
_atom_type_symbol
_atom_type_description
_atom_type_scat_dispersion_real
_atom_type_scat_dispersion_imag
_atom_type_scat_source
C C 0.0033 0.0016 'International Tables Vol C Tables 4.2.6.8 and 6.1.1.4'
H H 0.0000 0.0000 'International Tables Vol C Tables 4.2.6.8 and 6.1.1.4'
I I -0.4742 1.8119 'International Tables Vol C Tables 4.2.6.8 and 6.1.1.4'
N N 0.0061 0.0033 'International Tables Vol C Tables 4.2.6.8 and 6.1.1.4'
O O 0.0106 0.0060 'International Tables Vol C Tables 4.2.6.8 and 6.1.1.4'
Pu Pu -9.4100 4.3056 'International Tables Vol C Tables 4.2.6.8 and 6.1.1.4'

loop_
_geom_angle_atom_site_label_1
_geom_angle_atom_site_label_2
_geom_angle_atom_site_label_3
_geom_angle
_geom_angle_site_symmetry_1
_geom_angle_site_symmetry_3
_geom_angle_publ_flag
O1 Pu1 I1 89.69(7) . . ?
O1 Pu1 C1 150.47(11) . . ?
O1 Pu1 C6 159.54(11) . . ?
O1 Pu1 N1 89.26(11) . . ?
O1 Pu1 C3 143.22(12) . . ?
O1 Pu1 C5 158.85(12) . . ?
O1 Pu1 C4 149.34(11) . . ?
O1 Pu1 C2 143.62(11) . . ?
N2 Pu1 I1 103.91(8) . . ?
N2 Pu1 O1 88.86(11) . . ?
N2 Pu1 C1 117.46(12) . . ?
N2 Pu1 C6 106.80(12) . . ?
N2 Pu1 N1 153.97(12) . . ?
N2 Pu1 C3 70.93(12) . . ?
N2 Pu1 C5 79.90(12) . . ?
N2 Pu1 C4 60.58(12) . . ?
N2 Pu1 C2 98.20(12) . . ?
C1 Pu1 I1 96.08(8) . . ?
C1 Pu1 C6 27.39(12) . . ?
C1 Pu1 C5 48.68(12) . . ?
C1 Pu1 C4 57.88(12) . . ?
C6 Pu1 I1 74.05(9) . . ?
C6 Pu1 C5 27.29(12) . . ?
N1 Pu1 I1 102.04(8) . . ?
N1 Pu1 C1 61.21(11) . . ?
N1 Pu1 C6 82.28(11) . . ?
N1 Pu1 C3 95.94(12) . . ?
N1 Pu1 C5 108.63(12) . . ?
N1 Pu1 C4 116.73(12) . . ?
N1 Pu1 C2 69.07(12) . . ?
C3 Pu1 I1 124.29(10) . . ?
C3 Pu1 C1 49.46(12) . . ?
C3 Pu1 C6 56.70(12) . . ?
C3 Pu1 C5 48.39(14) . . ?
C3 Pu1 C4 27.93(14) . . ?
C3 Pu1 C2 27.64(13) . . ?
C5 Pu1 I1 75.90(10) . . ?
C4 Pu1 I1 99.63(11) . . ?
C4 Pu1 C6 48.76(12) . . ?
C4 Pu1 C5 27.36(14) . . ?
C2 Pu1 I1 122.43(9) . . ?
C2 Pu1 C1 28.24(12) . . ?
C2 Pu1 C6 48.66(12) . . ?
C2 Pu1 C5 56.63(13) . . ?
C2 Pu1 C4 49.29(13) . . ?
C46 O1 Pu1 126.1(2) . . ?
C46 O1 C43 107.4(3) . . ?
C43 O1 Pu1 125.9(2) . . ?
C19 N2 Pu1 116.1(2) . . ?
C14 N2 Pu1 131.4(3) . . ?
C14 N2 C19 112.4(3) . . ?
C6 C1 Pu1 78.8(2) . . ?
C6 C1 C7 123.1(4) . . ?
C6 C1 C2 118.9(4) . . ?
C7 C1 Pu1 111.1(2) . . ?
C2 C1 Pu1 75.8(2) . . ?
C2 C1 C7 117.7(4) . . ?
C1 C6 Pu1 73.9(2) . . ?
C1 C6 C5 120.3(4) . . ?
C5 C6 Pu1 76.4(2) . . ?
C31 N1 Pu1 117.5(2) . . ?
C8 N1 Pu1 129.0(3) . . ?
C8 N1 C31 113.3(3) . . ?
C11 C12 C7 121.6(4) . . ?
C10 C9 C8 120.9(4) . . ?
C32 C31 N1 120.8(4) . . ?
C36 C31 N1 119.7(4) . . ?
C36 C31 C32 119.5(4) . . ?
C12 C7 C1 122.6(4) . . ?
C12 C7 C8 121.1(4) . . ?
C8 C7 C1 116.4(3) . . ?
C31 C32 C40 121.6(4) . . ?
C33 C32 C31 118.8(4) . . ?
C33 C32 C40 119.5(4) . . ?
C4 C3 Pu1 76.9(3) . . ?
C2 C3 Pu1 76.3(2) . . ?
C2 C3 C4 121.0(4) . . ?
N1 C8 C9 124.8(4) . . ?
N1 C8 C7 118.9(4) . . ?
C9 C8 C7 116.4(4) . . ?
O1 C46 C45 104.3(4) . . ?
C6 C5 Pu1 76.3(2) . . ?
C4 C5 Pu1 74.6(2) . . ?
C4 C5 C6 121.0(5) . . ?
C32 C40 C41 113.8(4) . . ?
C32 C40 C42 110.4(4) . . ?
C41 C40 C42 108.3(4) . . ?
O1 C43 C44 106.0(4) . . ?
C34 C33 C32 121.1(4) . . ?
C3 C4 Pu1 75.2(2) . . ?
C3 C4 C13 117.9(5) . . ?
C5 C4 Pu1 78.1(3) . . ?
C5 C4 C3 118.5(4) . . ?
C5 C4 C13 123.3(5) . . ?
C13 C4 Pu1 111.9(3) . . ?
C31 C36 C37 121.9(4) . . ?
C35 C36 C31 119.1(4) . . ?
C35 C36 C37 119.0(4) . . ?
C12 C11 C10 117.7(4) . . ?
C11 C10 C9 122.0(4) . . ?
C46 C45 C44 101.3(4) . . ?
C34 C35 C36 121.2(4) . . ?
C36 C37 C39 112.1(4) . . ?
C38 C37 C36 110.8(4) . . ?
C38 C37 C39 111.0(5) . . ?
C1 C2 Pu1 76.0(2) . . ?
C3 C2 Pu1 76.1(2) . . ?
C3 C2 C1 120.1(4) . . ?
C43 C44 C45 103.2(4) . . ?
C35 C34 C33 120.0(4) . . ?
C24 C19 N2 120.8(4) . . ?
C24 C19 C20 120.9(4) . . ?
C20 C19 N2 118.2(4) . . ?
C19 C24 C25 123.1(5) . . ?
C19 C24 C23 117.5(6) . . ?
C23 C24 C25 119.3(5) . . ?
C20 C28 C30 111.1(4) . . ?
C29 C28 C20 115.9(5) . . ?
C29 C28 C30 107.7(5) . . ?
C19 C20 C28 122.5(4) . . ?
C21 C20 C19 118.5(5) . . ?
C21 C20 C28 119.0(5) . . ?
C24 C25 C26 113.2(5) . . ?
C24 C25 C27 110.5(6) . . ?
C26 C25 C27 106.9(5) . . ?
C21 C22 C23 120.3(5) . . ?
C22 C23 C24 121.5(6) . . ?
C22 C21 C20 121.2(6) . . ?
C47 O2 C50 108.7(10) . . ?
C48 C49 C50 103.0(13) . . ?
O2 C47 C48 107.0(12) . . ?
C49 C48 C47 100.5(12) . . ?
O2 C50 C49 105.4(10) . . ?
C53 O3 C52 111(2) . . ?
O3 C53 C54 112.0(18) . . ?
O3 C52 C51 108(3) . . ?
C14 C13 C4 116.1(4) . . ?
C18 C13 C4 122.4(5) . . ?
C18 C13 C14 121.4(5) . . ?
C16 C15 C14 121.2(5) . . ?
N2 C14 C13 118.7(4) . . ?
N2 C14 C15 125.0(4) . . ?
C13 C14 C15 116.3(4) . . ?
C13 C18 C17 120.8(5) . . ?
C17 C16 C15 121.3(5) . . ?
C16 C17 C18 118.9(5) . . ?

loop_
_geom_bond_atom_site_label_1
_geom_bond_atom_site_label_2
_geom_bond_distance
_geom_bond_site_symmetry_2
_geom_bond_publ_flag
Pu1 I1 3.0274(4) . ?
Pu1 O1 2.452(3) . ?
Pu1 N2 2.428(3) . ?
Pu1 C1 2.907(4) . ?
Pu1 C6 2.969(4) . ?
Pu1 N1 2.469(3) . ?
Pu1 C3 2.903(4) . ?
Pu1 C5 2.969(4) . ?
Pu1 C4 2.925(4) . ?
Pu1 C2 2.905(4) . ?
O1 C46 1.473(5) . ?
O1 C43 1.482(5) . ?
N2 C19 1.448(5) . ?
N2 C14 1.401(5) . ?
C1 C6 1.392(6) . ?
C1 C7 1.473(6) . ?
C1 C2 1.418(6) . ?
C6 C5 1.401(6) . ?
N1 C31 1.438(5) . ?
N1 C8 1.393(5) . ?
C12 C7 1.393(5) . ?
C12 C11 1.382(6) . ?
C9 C8 1.405(6) . ?
C9 C10 1.397(6) . ?
C31 C32 1.417(6) . ?
C31 C36 1.414(6) . ?
C7 C8 1.426(6) . ?
C32 C40 1.514(6) . ?
C32 C33 1.398(6) . ?
C3 C4 1.406(7) . ?
C3 C2 1.387(6) . ?
C46 C45 1.508(6) . ?
C5 C4 1.395(7) . ?
C40 C41 1.528(7) . ?
C40 C42 1.532(7) . ?
C43 C44 1.505(6) . ?
C33 C34 1.389(7) . ?
C4 C13 1.474(7) . ?
C36 C35 1.403(6) . ?
C36 C37 1.524(6) . ?
C11 C10 1.389(7) . ?
C45 C44 1.515(7) . ?
C35 C34 1.371(7) . ?
C37 C38 1.513(7) . ?
C37 C39 1.525(7) . ?
C19 C24 1.401(7) . ?
C19 C20 1.411(7) . ?
C24 C25 1.522(9) . ?
C24 C23 1.413(8) . ?
C28 C20 1.533(8) . ?
C28 C30 1.538(9) . ?
C28 C29 1.512(8) . ?
C20 C21 1.399(7) . ?
C25 C26 1.532(7) . ?
C25 C27 1.545(8) . ?
C22 C23 1.375(10) . ?
C22 C21 1.359(10) . ?
O2 C47 1.417(14) . ?
O2 C50 1.423(16) . ?
C49 C48 1.484(19) . ?
C49 C50 1.53(2) . ?
C47 C48 1.50(2) . ?
C54 C53 1.56(4) . ?
O3 C53 1.38(3) . ?
O3 C52 1.44(4) . ?
C51 C52 1.55(4) . ?
C13 C14 1.409(6) . ?
C13 C18 1.379(7) . ?
C15 C14 1.415(6) . ?
C15 C16 1.383(7) . ?
C18 C17 1.392(8) . ?
C16 C17 1.364(8) . ?
